data_7028190
loop_
_publ_author_name
'Bernhardt, Paul V.'
'Hayes, Elizabeth J.'

_publ_section_title
;
 Copper(II) complexes of mono- and di-nucleating
 hexaamines&#x200A;&#x2020;
;
_journal_issue 6
_journal_name_full 'Journal of the Chemical Society, Dalton Transactions'
_journal_page_first 1037
_journal_paper_doi 10.1039/a707209k
_journal_year 1998
_chemical_formula_sum 'C10 H29 Cl3 Cu N6 O12'
_chemical_formula_weight 595.28
_chemical_name_systematic
; 
 ? 
;
_space_group_IT_number 14
_symmetry_cell_setting monoclinic
_symmetry_space_group_name_Hall '-P 2yn'
_symmetry_space_group_name_H-M 'P 1 21/n 1'
_atom_sites_solution_hydrogens geom
_atom_sites_solution_primary direct
_atom_sites_solution_secondary difmap
_audit_creation_method SHELXL
_cell_angle_alpha 90.00
_cell_angle_beta 93.310(10)
_cell_angle_gamma 90.00
_cell_formula_units_Z 4
_cell_length_a 11.323(2)
_cell_length_b 15.544(2)
_cell_length_c 12.690(6)
_cell_measurement_reflns_used 25
_cell_measurement_temperature 293(2)
_cell_measurement_theta_max 12.5
_cell_measurement_theta_min 10
_cell_volume 2229.8(12)
_computing_cell_refinement CAD4
_computing_data_collection CAD4
_computing_data_reduction XTAL
_computing_molecular_graphics PLATON
_computing_structure_refinement 'SHELXL-93 (Sheldrick, 1993)'
_computing_structure_solution 'SHELXS-86 (Sheldrick, 1990)'
_diffrn_ambient_temperature 293(2)
_diffrn_measurement_device 'Enraf-Nonius CAD4'
_diffrn_measurement_method 'omega-2theta scans'
_diffrn_radiation_monochromator graphite
_diffrn_radiation_source 'fine-focus sealed tube'
_diffrn_radiation_type MoK\a
_diffrn_radiation_wavelength 0.71073
_diffrn_reflns_av_R_equivalents 0.0216
_diffrn_reflns_av_sigmaI/netI 0.0165
_diffrn_reflns_limit_h_max 13
_diffrn_reflns_limit_h_min 0
_diffrn_reflns_limit_k_max 18
_diffrn_reflns_limit_k_min 0
_diffrn_reflns_limit_l_max 15
_diffrn_reflns_limit_l_min -15
_diffrn_reflns_number 4127
_diffrn_reflns_theta_max 24.97
_diffrn_reflns_theta_min 2.07
_diffrn_standards_interval_count 250
_diffrn_standards_number 3
_exptl_absorpt_coefficient_mu 1.409
_exptl_absorpt_correction_T_max 1.33
_exptl_absorpt_correction_T_min 1.00
_exptl_absorpt_correction_type empirical
_exptl_crystal_colour blue
_exptl_crystal_density_diffrn 1.773
_exptl_crystal_description prism
_exptl_crystal_F_000 1228
_exptl_crystal_size_max 0.6
_exptl_crystal_size_mid 0.6
_exptl_crystal_size_min 0.5
_refine_diff_density_max 0.771
_refine_diff_density_min -0.752
_refine_diff_density_rms 0.084
_refine_ls_extinction_coef 0.0175(11)
_refine_ls_extinction_expression Fc^*^=kFc[1+0.001xFc^2^\l^3^/sin(2\q)]^-1/4^
_refine_ls_extinction_method SHELXL
_refine_ls_goodness_of_fit_all 1.079
_refine_ls_goodness_of_fit_obs 1.114
_refine_ls_matrix_type full
_refine_ls_number_parameters 300
_refine_ls_number_reflns 3919
_refine_ls_number_restraints 0
_refine_ls_restrained_S_all 1.079
_refine_ls_restrained_S_obs 1.114
_refine_ls_R_factor_all 0.0538
_refine_ls_R_factor_obs 0.0461
_refine_ls_shift/esd_max 0.000
_refine_ls_shift/esd_mean 0.000
_refine_ls_structure_factor_coef Fsqd
_refine_ls_weighting_details 'w=1/[\s^2^(Fo^2^)+(0.0649P)^2^+4.9031P] where P=(Fo^2^+2Fc^2^)/3'
_refine_ls_weighting_scheme calc
_refine_ls_wR_factor_all 0.1304
_refine_ls_wR_factor_obs 0.1244
_reflns_number_observed 3381
_reflns_number_total 3919
_reflns_observed_criterion >2sigma(I)
_cod_data_source_file k707209sup1.cif
_cod_data_source_block 1189eh3
_cod_depositor_comments
;
The following automatic conversions were performed:

'_refine_ls_weighting_scheme' value 'calc
w=1/[\s^2^(Fo^2^)+(0.0649P)^2^+4.9031P] where P=(Fo^2^+2Fc^2^)/3' was
changed to 'calc'. New tag '_refine_ls_weighting_details' was
created. The value of the new tag was set to
'w=1/[\s^2^(Fo^2^)+(0.0649P)^2^+4.9031P] where P=(Fo^2^+2Fc^2^)/3'.

Automatic conversion script
Id: cif_fix_values 3143 2015-03-26 13:38:13Z robertas 
;
_cod_original_sg_symbol_H-M P2(1)/n
_cod_database_code 7028190

loop_
_symmetry_equiv_pos_as_xyz
'x, y, z'
'-x+1/2, y+1/2, -z+1/2'
'-x, -y, -z'
'x-1/2, -y-1/2, z-1/2'

loop_
_atom_site_aniso_label
_atom_site_aniso_U_11
_atom_site_aniso_U_22
_atom_site_aniso_U_33
_atom_site_aniso_U_23
_atom_site_aniso_U_13
_atom_site_aniso_U_12
Cu1 0.0275(3) 0.0290(3) 0.0357(3) 0.0046(2) 0.0040(2) 0.0003(2)
N1 0.029(2) 0.031(2) 0.0267(15) -0.0019(12) -0.0010(12) 0.0004(12)
N2 0.030(2) 0.033(2) 0.035(2) -0.0030(13) 0.0025(13) 0.0029(13)
N3 0.046(2) 0.055(2) 0.056(2) 0.007(2) 0.021(2) -0.001(2)
N4 0.054(2) 0.032(2) 0.070(3) 0.005(2) 0.010(2) 0.002(2)
N5 0.046(2) 0.036(2) 0.075(3) 0.015(2) 0.004(2) 0.000(2)
N6 0.036(2) 0.045(2) 0.047(2) 0.002(2) -0.0067(15) 0.0045(15)
C1 0.025(2) 0.036(2) 0.048(2) -0.004(2) -0.002(2) -0.002(2)
C2 0.028(2) 0.042(2) 0.046(2) -0.001(2) 0.009(2) -0.004(2)
C3 0.054(3) 0.047(2) 0.028(2) -0.002(2) -0.002(2) 0.005(2)
C4 0.060(3) 0.061(3) 0.033(2) 0.002(2) 0.014(2) 0.012(2)
C5 0.034(2) 0.030(2) 0.032(2) -0.0001(15) 0.0014(15) -0.001(2)
C6 0.053(3) 0.032(2) 0.052(3) -0.001(2) -0.005(2) -0.002(2)
C7 0.038(2) 0.040(2) 0.048(2) -0.006(2) -0.002(2) 0.010(2)
C8 0.054(3) 0.031(2) 0.064(3) -0.002(2) -0.013(2) 0.009(2)
C9 0.048(2) 0.046(2) 0.031(2) -0.008(2) 0.003(2) 0.000(2)
C10 0.054(3) 0.043(2) 0.031(2) 0.001(2) -0.007(2) 0.001(2)
Cl1 0.0594(7) 0.0432(6) 0.0414(6) 0.0023(4) 0.0037(5) -0.0042(5)
Cl2 0.0447(6) 0.0396(6) 0.0528(6) 0.0046(5) -0.0051(4) -0.0053(4)
O21 0.116(4) 0.067(3) 0.113(4) 0.038(3) -0.042(3) -0.042(3)
O22 0.103(3) 0.069(3) 0.111(3) 0.037(2) -0.053(3) -0.046(2)
O23 0.082(3) 0.130(4) 0.100(3) -0.033(3) -0.007(3) 0.046(3)
O24 0.088(3) 0.120(4) 0.077(3) -0.021(3) 0.037(2) -0.018(3)
Cl3 0.0564(7) 0.0395(6) 0.0512(6) -0.0023(5) 0.0078(5) 0.0036(5)
O31 0.101(3) 0.097(3) 0.086(3) -0.036(3) 0.037(3) -0.005(3)
O32A 0.092(4) 0.052(3) 0.107(5) 0.010(3) -0.044(4) -0.003(3)
O33A 0.074(4) 0.079(4) 0.075(4) -0.012(3) -0.020(3) 0.002(3)
O34A 0.090(4) 0.066(3) 0.111(5) -0.008(3) 0.050(4) -0.014(3)

loop_
_atom_site_label
_atom_site_type_symbol
_atom_site_fract_x
_atom_site_fract_y
_atom_site_fract_z
_atom_site_U_iso_or_equiv
_atom_site_thermal_displace_type
_atom_site_occupancy
_atom_site_calc_flag
_atom_site_refinement_flags
_atom_site_disorder_group
Cu1 Cu 0.19566(4) 0.18592(3) 0.02303(3) 0.0307(2) Uani 1 d . .
N1 N 0.2815(3) 0.3022(2) 0.0642(2) 0.0291(6) Uani 1 d . .
N2 N 0.3279(3) 0.1677(2) -0.0753(2) 0.0327(7) Uani 1 d . .
N3 N 0.0960(3) 0.2119(3) 0.1441(3) 0.0518(10) Uani 1 d . .
H3A H 0.0197(3) 0.2166(3) 0.1206(3) 0.062 Uiso 1 d R .
H3B H 0.1017(3) 0.1685(3) 0.1911(3) 0.062 Uiso 1 d R .
N4 N 0.2276(4) 0.5307(2) -0.0322(3) 0.0516(9) Uani 1 d . .
H4A H 0.2604(4) 0.5813(2) -0.0154(3) 0.077 Uiso 1 d R .
H4B H 0.1510(4) 0.5321(2) -0.0199(3) 0.077 Uiso 1 d R .
H4C H 0.2360(4) 0.5198(2) -0.1002(3) 0.077 Uiso 1 d R .
N5 N 0.2139(3) 0.0567(2) 0.0548(4) 0.0527(10) Uani 1 d . .
H5A H 0.2375(3) 0.0492(2) 0.1231(4) 0.063 Uiso 1 d R .
H5B H 0.1437(3) 0.0302(2) 0.0427(4) 0.063 Uiso 1 d R .
N6 N 0.0878(3) 0.2056(2) -0.1196(3) 0.0428(8) Uani 1 d . .
H6A H 0.0407(3) 0.1598(2) -0.1330(3) 0.051 Uiso 1 d R .
H6B H 0.0422(3) 0.2527(2) -0.1141(3) 0.051 Uiso 1 d R .
C1 C 0.4064(3) 0.2835(3) 0.0399(3) 0.0367(9) Uani 1 d . .
H1A H 0.4419(3) 0.2445(3) 0.0923(3) 0.044 Uiso 1 d R .
H1B H 0.4519(3) 0.3364(3) 0.0420(3) 0.044 Uiso 1 d R .
C2 C 0.4081(3) 0.2432(3) -0.0679(3) 0.0384(9) Uani 1 d . .
H2A H 0.3832(3) 0.2852(3) -0.1212(3) 0.046 Uiso 1 d R .
H2B H 0.4879(3) 0.2251(3) -0.0809(3) 0.046 Uiso 1 d R .
C3 C 0.2630(4) 0.3082(3) 0.1788(3) 0.0430(10) Uani 1 d . .
H3C H 0.2862(4) 0.3648(3) 0.2046(3) 0.052 Uiso 1 d R .
H3D H 0.3114(4) 0.2658(3) 0.2172(3) 0.052 Uiso 1 d R .
C4 C 0.1345(4) 0.2928(3) 0.1966(3) 0.0508(11) Uani 1 d . .
H4D H 0.1235(4) 0.2892(3) 0.2718(3) 0.061 Uiso 1 d R .
H4E H 0.0873(4) 0.3404(3) 0.1680(3) 0.061 Uiso 1 d R .
C5 C 0.2302(3) 0.3765(2) 0.0042(3) 0.0319(8) Uani 1 d . .
H5C H 0.1463(3) 0.3797(2) 0.0156(3) 0.038 Uiso 1 d R .
H5D H 0.2383(3) 0.3662(2) -0.0705(3) 0.038 Uiso 1 d R .
C6 C 0.2859(4) 0.4623(3) 0.0330(4) 0.0462(10) Uani 1 d . .
H6C H 0.2777(4) 0.4741(3) 0.1072(4) 0.055 Uiso 1 d R .
H6D H 0.3696(4) 0.4608(3) 0.0204(4) 0.055 Uiso 1 d R .
C7 C 0.3901(4) 0.0882(3) -0.0378(3) 0.0423(9) Uani 1 d . .
H7A H 0.4393(4) 0.1011(3) 0.0253(3) 0.051 Uiso 1 d R .
H7B H 0.4410(4) 0.0678(3) -0.0915(3) 0.051 Uiso 1 d R .
C8 C 0.3019(4) 0.0192(3) -0.0135(4) 0.0501(11) Uani 1 d . .
H8A H 0.2630(4) -0.0020(3) -0.0785(4) 0.060 Uiso 1 d R .
H8B H 0.3422(4) -0.0286(3) 0.0221(4) 0.060 Uiso 1 d R .
C9 C 0.2741(4) 0.1568(3) -0.1850(3) 0.0418(9) Uani 1 d . .
H9A H 0.2483(4) 0.0978(3) -0.1954(3) 0.050 Uiso 1 d R .
H9B H 0.3335(4) 0.1690(3) -0.2351(3) 0.050 Uiso 1 d R .
C10 C 0.1698(4) 0.2171(3) -0.2044(3) 0.0431(10) Uani 1 d . .
H10A H 0.1972(4) 0.2762(3) -0.2055(3) 0.052 Uiso 1 d R .
H10B H 0.1299(4) 0.2044(3) -0.2723(3) 0.052 Uiso 1 d R .
Cl1 Cl 0.46854(10) 0.05129(7) 0.29194(8) 0.0479(3) Uani 1 d . .
O11A O 0.4391(11) 0.1370(7) 0.2706(9) 0.113(4) Uiso 0.583(12) d P 1
O12A O 0.4004(8) -0.0082(6) 0.2305(7) 0.081(3) Uiso 0.583(12) d P 1
O13A O 0.4743(6) 0.0236(6) 0.3988(5) 0.066(2) Uiso 0.583(12) d P 1
O14A O 0.5902(8) 0.0437(7) 0.2582(7) 0.094(3) Uiso 0.583(12) d P 1
O11B O 0.4963(15) 0.1241(10) 0.2352(12) 0.114(5) Uiso 0.417(12) d P 2
O12B O 0.4664(9) 0.0758(9) 0.4015(8) 0.075(3) Uiso 0.417(12) d P 2
O13B O 0.3552(11) 0.0177(8) 0.2608(9) 0.078(3) Uiso 0.417(12) d P 2
O14B O 0.5637(15) -0.0061(13) 0.2813(13) 0.127(6) Uiso 0.417(12) d P 2
Cl2 Cl -0.04065(9) 0.02167(7) 0.26630(9) 0.0460(3) Uani 1 d . .
O21 O -0.0448(5) -0.0539(3) 0.3290(4) 0.101(2) Uani 1 d . .
O22 O 0.0489(4) 0.0768(3) 0.3080(4) 0.097(2) Uani 1 d . .
O23 O -0.1523(4) 0.0612(4) 0.2710(4) 0.104(2) Uani 1 d . .
O24 O -0.0261(4) 0.0002(4) 0.1592(4) 0.0939(15) Uani 1 d . .
Cl3 Cl 0.22622(10) 0.76252(7) -0.00449(9) 0.0489(3) Uani 1 d . .
O31 O 0.1763(5) 0.8196(3) 0.0647(4) 0.0933(15) Uani 1 d . .
O32A O 0.2910(5) 0.6992(3) 0.0594(6) 0.085(2) Uani 0.797(9) d P .
O33A O 0.1483(5) 0.7208(4) -0.0744(5) 0.077(2) Uani 0.797(9) d P .
O34A O 0.3160(5) 0.8089(3) -0.0575(5) 0.088(2) Uani 0.797(9) d P .
O32B O 0.1070(19) 0.7027(14) -0.0201(19) 0.064(6) Uiso 0.203(9) d P .
O33B O 0.1950(20) 0.8101(14) -0.1045(17) 0.080(7) Uiso 0.203(9) d P .
O34B O 0.3103(16) 0.7044(12) -0.0143(17) 0.058(5) Uiso 0.203(9) d P .

loop_
_atom_type_symbol
_atom_type_description
_atom_type_scat_dispersion_real
_atom_type_scat_dispersion_imag
_atom_type_scat_source
C C 0.0033 0.0016 'International Tables Vol C Tables 4.2.6.8 and 6.1.1.4'
H H 0.0000 0.0000 'International Tables Vol C Tables 4.2.6.8 and 6.1.1.4'
Cl Cl 0.1484 0.1585 'International Tables Vol C Tables 4.2.6.8 and 6.1.1.4'
N N 0.0061 0.0033 'International Tables Vol C Tables 4.2.6.8 and 6.1.1.4'
O O 0.0106 0.0060 'International Tables Vol C Tables 4.2.6.8 and 6.1.1.4'
Cu Cu 0.3201 1.2651 'International Tables Vol C Tables 4.2.6.8 and 6.1.1.4'

loop_
_geom_angle_atom_site_label_1
_geom_angle_atom_site_label_2
_geom_angle_atom_site_label_3
_geom_angle
N3 Cu1 N2 166.6(2)
N3 Cu1 N5 95.8(2)
N2 Cu1 N5 85.11(15)
N3 Cu1 N1 84.73(14)
N2 Cu1 N1 85.76(12)
N5 Cu1 N1 138.65(14)
N3 Cu1 N6 107.5(2)
N2 Cu1 N6 84.55(13)
N5 Cu1 N6 110.5(2)
N1 Cu1 N6 108.61(13)
C3 N1 C5 112.4(3)
C3 N1 C1 113.8(3)
C5 N1 C1 113.1(3)
C3 N1 Cu1 102.0(2)
C5 N1 Cu1 112.3(2)
C1 N1 Cu1 102.2(2)
C2 N2 C7 111.1(3)
C2 N2 C9 111.3(3)
C7 N2 C9 111.3(3)
C2 N2 Cu1 108.8(2)
C7 N2 Cu1 105.8(2)
C9 N2 Cu1 108.3(2)
C4 N3 Cu1 110.7(3)
C8 N5 Cu1 109.5(3)
C10 N6 Cu1 106.3(2)
N1 C1 C2 109.3(3)
N2 C2 C1 110.3(3)
N1 C3 C4 109.3(3)
N3 C4 C3 109.2(4)
N1 C5 C6 114.7(3)
N4 C6 C5 109.4(3)
N2 C7 C8 110.4(3)
N5 C8 C7 108.4(3)
N2 C9 C10 110.6(3)
N6 C10 C9 108.9(3)
O11A Cl1 O12A 113.7(6)
O11B Cl1 O14B 105.6(10)
O11B Cl1 O13B 112.5(8)
O14B Cl1 O13B 115.1(9)
O11A Cl1 O13A 118.1(5)
O12A Cl1 O13A 108.8(5)
O11B Cl1 O12B 107.5(8)
O14B Cl1 O12B 108.3(8)
O13B Cl1 O12B 107.5(7)
O11A Cl1 O14A 103.7(6)
O12A Cl1 O14A 106.2(5)
O13A Cl1 O14A 105.2(5)
O22 Cl2 O23 110.3(3)
O22 Cl2 O24 112.5(3)
O23 Cl2 O24 107.3(3)
O22 Cl2 O21 109.8(2)
O23 Cl2 O21 106.1(4)
O24 Cl2 O21 110.6(3)
O34B Cl3 O33A 93.2(9)
O34B Cl3 O31 144.6(10)
O33A Cl3 O31 116.0(4)
O34B Cl3 O34A 76.5(9)
O33A Cl3 O34A 112.2(4)
O31 Cl3 O34A 107.4(3)
O34B Cl3 O32A 40.9(8)
O33A Cl3 O32A 109.0(3)
O31 Cl3 O32A 106.9(4)
O34A Cl3 O32A 104.6(4)
O34B Cl3 O33B 113.2(13)
O33A Cl3 O33B 64.8(9)
O31 Cl3 O33B 97.8(9)
O34A Cl3 O33B 59.7(9)
O32A Cl3 O33B 154.1(9)
O34B Cl3 O32B 101.2(11)
O33A Cl3 O32B 33.2(7)
O31 Cl3 O32B 94.4(8)
O34A Cl3 O32B 145.4(9)
O32A Cl3 O32B 94.0(8)
O33B Cl3 O32B 91.5(11)
O34B O32A Cl3 62.7(11)
O32B O33A Cl3 89.8(14)
O32B O33A O33B 132.3(17)
Cl3 O33A O33B 61.3(9)
Cl3 O34A O33B 61.8(9)
Cl3 O34A O34B 48.6(6)
O33B O34A O34B 95.2(11)
O33A O32B Cl3 56.9(13)
O34A O33B Cl3 58.5(9)
O34A O33B O33A 102.3(13)
Cl3 O33B O33A 53.9(8)
O32A O34B Cl3 76.4(13)
O32A O34B O34A 113.6(16)
Cl3 O34B O34A 54.9(8)

loop_
_geom_bond_atom_site_label_1
_geom_bond_atom_site_label_2
_geom_bond_distance
Cu1 N3 2.000(4)
Cu1 N2 2.023(3)
Cu1 N5 2.056(4)
Cu1 N1 2.103(3)
Cu1 N6 2.147(3)
N1 C3 1.484(5)
N1 C5 1.484(5)
N1 C1 1.494(5)
N2 C2 1.483(5)
N2 C7 1.487(5)
N2 C9 1.497(5)
N3 C4 1.477(6)
N4 C6 1.478(6)
N5 C8 1.479(6)
N6 C10 1.473(6)
C1 C2 1.506(6)
C3 C4 1.505(6)
C5 C6 1.512(5)
C7 C8 1.509(6)
C9 C10 1.517(6)
Cl1 O11B 1.39(2)
Cl1 O11A 1.397(11)
Cl1 O12A 1.411(8)
Cl1 O14B 1.41(2)
Cl1 O13B 1.420(11)
Cl1 O13A 1.421(7)
Cl1 O12B 1.444(11)
Cl1 O14A 1.471(9)
Cl2 O22 1.406(4)
Cl2 O23 1.410(4)
Cl2 O24 1.418(4)
Cl2 O21 1.421(4)
Cl3 O34B 1.32(2)
Cl3 O33A 1.376(5)
Cl3 O31 1.391(4)
Cl3 O34A 1.444(5)
Cl3 O32A 1.448(5)
Cl3 O33B 1.49(2)
Cl3 O32B 1.64(2)
O32A O34B 0.98(2)
O33A O32B 0.90(2)
O33A O33B 1.54(2)
O34A O33B 1.46(2)
O34A O34B 1.72(2)
